data_2012522
loop_
_publ_author_name
'Usman, Anwar'
'Razak, Ibrahim Abdul'
'Fun, Hoong-Kun'
'Chantrapromma, Suchada'
'Zhao, Bao-Guo'
'Xu, Jian-Hua'

_publ_section_title
;Ethyl
 (6a<i>RS</i>,8<i>RS</i>,12b<i>RS</i>)-6-oxo-8-phenyl-6a,7,8,12b-tetrahydro-6<i>H</i>-benzo[<i>b</i>]naphtho[1,2-<i>d</i>]pyran-6a-carboxylate
;
_journal_issue 2
_journal_name_full 'Acta Crystallographica Section C'
_journal_page_first o57
_journal_page_last o58
_journal_paper_doi 10.1107/S0108270101017164
_journal_volume 58
_journal_year 2002
_chemical_formula_iupac 'C26 H22 O4'
_chemical_formula_moiety 'C26 H22 O4'
_chemical_formula_sum 'C26 H22 O4'
_chemical_formula_weight 398.44
_chemical_melting_point 435
_chemical_name_systematic
;
Ethyl (6aRS,8RS,12bRS)-6-oxo-8-phenyl-6a,7,8,12b-tetrahydro-6H-benzo[b]-
naphtho[1,2-d]pyran-6a-carboxylate
;
_space_group_IT_number 2
_symmetry_cell_setting triclinic
_symmetry_space_group_name_Hall '-P 1'
_symmetry_space_group_name_H-M 'P -1'
_atom_sites_solution_hydrogens geom
_atom_sites_solution_primary direct
_atom_sites_solution_secondary difmap
_audit_creation_method SHELXL-97
_cell_angle_alpha 94.8480(10)
_cell_angle_beta 99.0910(10)
_cell_angle_gamma 119.0640(10)
_cell_formula_units_Z 2
_cell_length_a 10.5692(2)
_cell_length_b 10.6982(2)
_cell_length_c 10.76870(10)
_cell_measurement_reflns_used 4216
_cell_measurement_temperature 293(2)
_cell_measurement_theta_max 28.34
_cell_measurement_theta_min 1.95
_cell_volume 1032.43(3)
_computing_cell_refinement 'SAINT (Siemens, 1996)'
_computing_data_collection 'SMART (Siemens, 1996)'
_computing_data_reduction SAINT
_computing_molecular_graphics SHELXTL
_computing_publication_material
;
SHELXTL, PARST (Nardelli, 1995) and PLATON (Spek, 1990)
;
_computing_structure_refinement SHELXTL
_computing_structure_solution 'SHELXTL (Sheldrick, 1997)'
_diffrn_ambient_temperature 293(2)
_diffrn_detector_area_resol_mean 8.33
_diffrn_measured_fraction_theta_full .979
_diffrn_measured_fraction_theta_max .979
_diffrn_measurement_device_type 'Siemens SMART CCD area-detector'
_diffrn_measurement_method \w
_diffrn_radiation_monochromator graphite
_diffrn_radiation_source 'fine-focus sealed tube'
_diffrn_radiation_type MoK\a
_diffrn_radiation_wavelength .71073
_diffrn_reflns_av_R_equivalents .0837
_diffrn_reflns_av_sigmaI/netI .1486
_diffrn_reflns_limit_h_max 13
_diffrn_reflns_limit_h_min -12
_diffrn_reflns_limit_k_max 13
_diffrn_reflns_limit_k_min -12
_diffrn_reflns_limit_l_max 10
_diffrn_reflns_limit_l_min -13
_diffrn_reflns_number 6894
_diffrn_reflns_theta_full 27.00
_diffrn_reflns_theta_max 27.00
_diffrn_reflns_theta_min 1.95
_diffrn_standards_decay_% negligible
_diffrn_standards_interval_count none
_diffrn_standards_number 0
_exptl_absorpt_coefficient_mu .086
_exptl_absorpt_correction_T_max .9881
_exptl_absorpt_correction_T_min .9698
_exptl_absorpt_correction_type empirical
_exptl_absorpt_process_details '(SADABS; Sheldrick, 1996)'
_exptl_crystal_colour colourless
_exptl_crystal_density_diffrn 1.282
_exptl_crystal_density_method 'not measured'
_exptl_crystal_description slab
_exptl_crystal_F_000 420
_exptl_crystal_size_max .36
_exptl_crystal_size_mid .30
_exptl_crystal_size_min .14
_refine_diff_density_max .569
_refine_diff_density_min -.593
_refine_ls_extinction_coef .226(15)
_refine_ls_extinction_expression Fc^*^=kFc[1+0.001xFc^2^\l^3^/sin(2\q)]^-1/4^
_refine_ls_extinction_method SHELXL97
_refine_ls_goodness_of_fit_ref .874
_refine_ls_hydrogen_treatment constr
_refine_ls_matrix_type full
_refine_ls_number_parameters 272
_refine_ls_number_reflns 4425
_refine_ls_number_restraints 0
_refine_ls_restrained_S_all .874
_refine_ls_R_factor_all .1117
_refine_ls_R_factor_gt .0746
_refine_ls_shift/su_max <0.001
_refine_ls_shift/su_mean .000
_refine_ls_structure_factor_coef Fsqd
_refine_ls_weighting_details 'calc w = 1/[\s^2^(Fo^2^)+(0.0916P)^2^] where P = (Fo^2^+2Fc^2^)/3'
_refine_ls_weighting_scheme calc
_refine_ls_wR_factor_gt .1751
_refine_ls_wR_factor_ref .2087
_reflns_number_gt 2402
_reflns_number_total 4425
_reflns_threshold_expression I>2\s(I)
_cod_data_source_file sk1509.cif
_cod_data_source_block I
_cod_depositor_comments
;
The following automatic conversions were performed:

'_chemical_melting_point' value '435K' was changed to '435' - the
value should be numeric and without a unit designator.

Automatic conversion script
Id: cif_fix_values 1646 2011-03-28 12:23:43Z adriana 

The following automatic conversions were performed:

'_chemical_melting_point' value '435K' was changed to '435' - the
value should be numeric and without a unit designator.

Automatic conversion script
Id: cif_fix_values 1715 2011-07-08 13:25:40Z adriana 
;
_cod_database_code 2012522
_cod_database_fobs_code 2012522

loop_
_symmetry_equiv_pos_as_xyz
'x, y, z'
'-x, -y, -z'

loop_
_atom_site_label
_atom_site_fract_x
_atom_site_fract_y
_atom_site_fract_z
_atom_site_U_iso_or_equiv
_atom_site_adp_type
_atom_site_calc_flag
_atom_site_refinement_flags
_atom_site_occupancy
_atom_site_disorder_assembly
_atom_site_disorder_group
_atom_site_type_symbol
O1 .2491(2) .5661(2) .35589(19) .0495(6) Uani d . 1 . . O
O2 .2382(2) .4991(2) .1549(2) .0564(6) Uani d . 1 . . O
O3 .1815(2) .7109(2) -.02682(18) .0513(6) Uani d . 1 . . O
O4 .40941(19) .8018(2) .09736(17) .0441(5) Uani d . 1 . . O
C1 .2103(3) .7073(3) .2001(2) .0302(6) Uani d . 1 . . C
C2 .2992(3) .8420(3) .3095(2) .0318(6) Uani d . 1 . . C
H2A .4055 .8795 .3159 .038 Uiso calc R 1 . . H
C3 .2661(3) .9592(3) .2788(2) .0345(6) Uani d . 1 . . C
C4 .3750(3) 1.1048(3) .3189(3) .0462(7) Uani d . 1 . . C
H4A .4693 1.1284 .3626 .055 Uiso calc R 1 . . H
C5 .3482(4) 1.2150(3) .2964(3) .0600(9) Uani d . 1 . . C
H5A .4233 1.3117 .3244 .072 Uiso calc R 1 . . H
C6 .2092(4) 1.1812(4) .2320(3) .0637(10) Uani d . 1 . . C
H6A .1893 1.2552 .2179 .076 Uiso calc R 1 . . H
C7 .0986(4) 1.0369(3) .1880(3) .0501(8) Uani d . 1 . . C
H7A .0059 1.0150 .1420 .060 Uiso calc R 1 . . H
C8 .1243(3) .9240(3) .2116(2) .0341(6) Uani d . 1 . . C
C9 -.0002(3) .7678(3) .1611(2) .0328(6) Uani d . 1 . . C
H9A -.0318 .7578 .0685 .039 Uiso calc R 1 . . H
C10 .0433(3) .6524(3) .1824(2) .0330(6) Uani d . 1 . . C
H10A -.0106 .5725 .1097 .040 Uiso calc R 1 . . H
H10B .0120 .6142 .2576 .040 Uiso calc R 1 . . H
C11 .2344(3) .5839(3) .2323(3) .0381(6) Uani d . 1 . . C
C12 .2392(3) .6569(3) .4504(3) .0431(7) Uani d . 1 . . C
C13 .2054(4) .6027(4) .5602(3) .0589(9) Uani d . 1 . . C
H13A .1911 .5112 .5689 .071 Uiso calc R 1 . . H
C14 .1935(4) .6867(4) .6560(3) .0697(11) Uani d . 1 . . C
H14A .1711 .6520 .7307 .084 Uiso calc R 1 . . H
C15 .2144(4) .8210(4) .6426(3) .0692(10) Uani d . 1 . . C
H15A .2044 .8763 .7076 .083 Uiso calc R 1 . . H
C16 .2504(3) .8754(4) .5323(3) .0516(8) Uani d . 1 . . C
H16A .2665 .9677 .5249 .062 Uiso calc R 1 . . H
C17 .2626(3) .7929(3) .4334(2) .0363(6) Uani d . 1 . . C
C18 -.1358(3) .7301(3) .2171(3) .0370(6) Uani d . 1 . . C
C19 -.1227(3) .7930(3) .3398(3) .0512(8) Uani d . 1 . . C
H19A -.0302 .8654 .3886 .061 Uiso calc R 1 . . H
C20 -.2497(4) .7470(4) .3900(4) .0663(10) Uani d . 1 . . C
H20A -.2408 .7896 .4723 .080 Uiso calc R 1 . . H
C21 -.3848(4) .6414(4) .3204(4) .0657(10) Uani d . 1 . . C
H21A -.4682 .6114 .3548 .079 Uiso calc R 1 . . H
C22 -.3981(3) .5793(4) .1997(4) .0625(9) Uani d . 1 . . C
H22A -.4913 .5070 .1520 .075 Uiso calc R 1 . . H
C23 -.2773(3) .6213(3) .1479(3) .0496(8) Uani d . 1 . . C
H23A -.2890 .5771 .0654 .060 Uiso calc R 1 . . H
C24 .2626(3) .7401(3) .0760(2) .0336(6) Uani d . 1 . . C
C25 .4751(3) .8142(3) -.0124(3) .0483(7) Uani d . 1 . . C
H25A .4454 .8654 -.0695 .058 Uiso calc R 1 . . H
H25C .4429 .7183 -.0592 .058 Uiso calc R 1 . . H
C26 .6405(3) .8970(4) .0371(3) .0556(8) Uani d . 1 . . C
H26D .6879 .9073 -.0334 .083 Uiso calc R 1 . . H
H26A .6685 .8452 .0933 .083 Uiso calc R 1 . . H
H26B .6710 .9916 .0831 .083 Uiso calc R 1 . . H

loop_
_atom_site_aniso_label
_atom_site_aniso_U_11
_atom_site_aniso_U_22
_atom_site_aniso_U_33
_atom_site_aniso_U_12
_atom_site_aniso_U_13
_atom_site_aniso_U_23
O1 .0673(14) .0514(13) .0489(12) .0381(11) .0267(10) .0254(9)
O2 .0760(15) .0453(13) .0673(14) .0396(11) .0343(12) .0144(10)
O3 .0493(12) .0657(14) .0307(11) .0221(10) .0130(9) .0081(9)
O4 .0377(10) .0609(13) .0366(10) .0221(9) .0235(8) .0147(8)
C1 .0323(12) .0304(13) .0304(13) .0148(10) .0159(10) .0093(9)
C2 .0296(12) .0340(14) .0288(13) .0118(10) .0128(10) .0081(10)
C3 .0420(14) .0295(13) .0296(13) .0130(11) .0186(11) .0081(9)
C4 .0511(17) .0319(15) .0438(16) .0091(12) .0211(13) .0078(11)
C5 .078(2) .0288(16) .062(2) .0135(15) .0351(19) .0095(13)
C6 .102(3) .0413(19) .073(2) .0434(19) .052(2) .0292(16)
C7 .0619(19) .0505(19) .0586(19) .0360(16) .0328(16) .0282(14)
C8 .0414(14) .0339(14) .0343(14) .0191(11) .0241(11) .0140(10)
C9 .0335(13) .0363(14) .0298(13) .0163(11) .0136(10) .0101(10)
C10 .0309(12) .0289(13) .0362(14) .0110(10) .0146(11) .0057(10)
C11 .0378(14) .0362(15) .0456(16) .0183(11) .0208(12) .0151(11)
C12 .0437(16) .0504(17) .0363(15) .0211(13) .0158(12) .0182(12)
C13 .065(2) .061(2) .0427(18) .0216(16) .0154(16) .0280(15)
C14 .077(2) .079(3) .0317(17) .0193(19) .0206(16) .0229(16)
C15 .081(2) .082(3) .0310(17) .030(2) .0232(17) .0048(15)
C16 .0597(19) .0542(19) .0311(15) .0208(14) .0147(13) .0050(12)
C17 .0336(13) .0416(15) .0283(13) .0133(11) .0108(11) .0102(10)
C18 .0370(14) .0416(15) .0426(15) .0238(12) .0175(12) .0171(11)
C19 .0479(17) .060(2) .0484(17) .0257(15) .0242(14) .0100(14)
C20 .075(2) .080(3) .068(2) .047(2) .044(2) .0241(18)
C21 .0479(19) .071(2) .102(3) .0360(18) .048(2) .040(2)
C22 .0365(16) .065(2) .087(3) .0231(15) .0232(17) .0210(18)
C23 .0370(15) .0479(18) .0607(19) .0180(13) .0147(14) .0108(14)
C24 .0368(13) .0314(13) .0347(14) .0158(11) .0178(12) .0080(10)
C25 .0563(18) .0527(18) .0443(16) .0263(14) .0348(14) .0150(12)
C26 .0479(17) .069(2) .062(2) .0303(16) .0357(16) .0250(16)

loop_
_atom_type_symbol
_atom_type_description
_atom_type_scat_dispersion_real
_atom_type_scat_dispersion_imag
_atom_type_scat_source
C C .0033 .0016 'International Tables Vol C Tables 4.2.6.8 and 6.1.1.4'
H H .0000 .0000 'International Tables Vol C Tables 4.2.6.8 and 6.1.1.4'
O O .0106 .0060 'International Tables Vol C Tables 4.2.6.8 and 6.1.1.4'

loop_
_geom_angle_atom_site_label_1
_geom_angle_atom_site_label_2
_geom_angle_atom_site_label_3
_geom_angle
_geom_angle_publ_flag
C11 O1 C12 120.9(2) ?
C24 O4 C25 117.9(2) ?
C11 C1 C24 105.24(18) yes
C11 C1 C10 107.43(19) yes
C24 C1 C10 112.1(2) yes
C11 C1 C2 111.0(2) ?
C24 C1 C2 111.6(2) ?
C10 C1 C2 109.34(19) ?
C3 C2 C17 113.8(2) yes
C3 C2 C1 109.9(2) ?
C17 C2 C1 108.0(2) ?
C3 C2 H2A 108.3 ?
C17 C2 H2A 108.3 ?
C1 C2 H2A 108.3 ?
C4 C3 C8 118.8(3) ?
C4 C3 C2 120.2(2) ?
C8 C3 C2 121.0(2) ?
C5 C4 C3 122.1(3) ?
C5 C4 H4A 118.9 ?
C3 C4 H4A 118.9 ?
C4 C5 C6 119.4(3) ?
C4 C5 H5A 120.3 ?
C6 C5 H5A 120.3 ?
C5 C6 C7 120.0(3) ?
C5 C6 H6A 120.0 ?
C7 C6 H6A 120.0 ?
C6 C7 C8 121.0(3) ?
C6 C7 H7A 119.5 ?
C8 C7 H7A 119.5 ?
C7 C8 C3 118.6(2) ?
C7 C8 C9 119.0(2) ?
C3 C8 C9 122.3(2) ?
C8 C9 C18 112.33(19) yes
C8 C9 C10 114.9(2) yes
C18 C9 C10 107.8(2) ?
C8 C9 H9A 107.2 ?
C18 C9 H9A 107.2 ?
C10 C9 H9A 107.2 ?
C9 C10 C1 114.8(2) ?
C9 C10 H10A 108.6 ?
C1 C10 H10A 108.6 ?
C9 C10 H10B 108.6 ?
C1 C10 H10B 108.6 ?
H10A C10 H10B 107.6 ?
O2 C11 O1 117.8(3) ?
O2 C11 C1 124.2(2) ?
O1 C11 C1 118.1(2) ?
C13 C12 C17 122.8(3) ?
C13 C12 O1 115.9(3) ?
C17 C12 O1 121.3(2) ?
C14 C13 C12 118.6(3) ?
C14 C13 H13A 120.7 ?
C12 C13 H13A 120.7 ?
C15 C14 C13 120.5(3) ?
C15 C14 H14A 119.7 ?
C13 C14 H14A 119.7 ?
C14 C15 C16 120.4(3) ?
C14 C15 H15A 119.8 ?
C16 C15 H15A 119.8 ?
C17 C16 C15 120.5(3) ?
C17 C16 H16A 119.8 ?
C15 C16 H16A 119.8 ?
C12 C17 C16 117.2(2) ?
C12 C17 C2 118.6(2) ?
C16 C17 C2 124.2(3) ?
C19 C18 C23 118.0(2) ?
C19 C18 C9 121.9(2) ?
C23 C18 C9 120.0(2) ?
C18 C19 C20 119.6(3) ?
C18 C19 H19A 120.2 ?
C20 C19 H19A 120.2 ?
C21 C20 C19 120.9(3) ?
C21 C20 H20A 119.6 ?
C19 C20 H20A 119.6 ?
C20 C21 C22 119.7(3) ?
C20 C21 H21A 120.2 ?
C22 C21 H21A 120.2 ?
C23 C22 C21 121.1(3) ?
C23 C22 H22A 119.5 ?
C21 C22 H22A 119.5 ?
C22 C23 C18 120.8(3) ?
C22 C23 H23A 119.6 ?
C18 C23 H23A 119.6 ?
O3 C24 O4 124.8(2) ?
O3 C24 C1 124.5(2) ?
O4 C24 C1 110.6(2) ?
O4 C25 C26 107.2(2) ?
O4 C25 H25A 110.3 ?
C26 C25 H25A 110.3 ?
O4 C25 H25C 110.3 ?
C26 C25 H25C 110.3 ?
H25A C25 H25C 108.5 ?
C25 C26 H26D 109.5 ?
C25 C26 H26A 109.5 ?
H26D C26 H26A 109.5 ?
C25 C26 H26B 109.5 ?
H26D C26 H26B 109.5 ?
H26A C26 H26B 109.5 ?

loop_
_geom_bond_atom_site_label_1
_geom_bond_atom_site_label_2
_geom_bond_site_symmetry_2
_geom_bond_distance
_geom_bond_publ_flag
O1 C11 . 1.356(3) yes
O1 C12 . 1.399(3) yes
O2 C11 . 1.199(3) ?
O3 C24 . 1.200(3) ?
O4 C24 . 1.328(3) ?
O4 C25 . 1.447(3) ?
C1 C11 . 1.518(4) yes
C1 C24 . 1.530(3) ?
C1 C10 . 1.537(3) yes
C1 C2 . 1.548(3) yes
C2 C3 . 1.504(4) yes
C2 C17 . 1.513(3) yes
C2 H2A . .9800 ?
C3 C4 . 1.388(4) ?
C3 C8 . 1.404(4) yes
C4 C5 . 1.372(4) ?
C4 H4A . .9300 ?
C5 C6 . 1.375(5) ?
C5 H5A . .9300 ?
C6 C7 . 1.386(5) ?
C6 H6A . .9300 ?
C7 C8 . 1.396(4) ?
C7 H7A . .9300 ?
C8 C9 . 1.518(3) yes
C9 C18 . 1.527(3) yes
C9 C10 . 1.535(3) yes
C9 H9A . .9800 ?
C10 H10A . .9700 ?
C10 H10B . .9700 ?
C12 C13 . 1.382(4) ?
C12 C17 . 1.387(4) ?
C13 C14 . 1.372(5) ?
C13 H13A . .9300 ?
C14 C15 . 1.368(5) ?
C14 H14A . .9300 ?
C15 C16 . 1.393(4) ?
C15 H15A . .9300 ?
C16 C17 . 1.387(4) ?
C16 H16A . .9300 ?
C18 C19 . 1.385(4) ?
C18 C23 . 1.399(4) ?
C19 C20 . 1.403(4) ?
C19 H19A . .9300 ?
C20 C21 . 1.352(5) ?
C20 H20A . .9300 ?
C21 C22 . 1.363(5) ?
C21 H21A . .9300 ?
C22 C23 . 1.362(4) ?
C22 H22A . .9300 ?
C23 H23A . .9300 ?
C25 C26 . 1.498(4) ?
C25 H25A . .9700 ?
C25 H25C . .9700 ?
C26 H26D . .9600 ?
C26 H26A . .9600 ?
C26 H26B . .9600 ?

loop_
_geom_hbond_atom_site_label_D
_geom_hbond_atom_site_label_H
_geom_hbond_atom_site_label_A
_geom_hbond_site_symmetry_A
_geom_hbond_distance_DH
_geom_hbond_distance_HA
_geom_hbond_distance_DA
_geom_hbond_angle_DHA
_geom_hbond_publ_flag
C2 H2A O4 1_555 .98 2.4423 2.815(3) 102 yes
C6 H6A O2 1_565 .93 2.5760 3.449(4) 156 yes

loop_
_geom_torsion_atom_site_label_1
_geom_torsion_atom_site_label_2
_geom_torsion_atom_site_label_3
_geom_torsion_atom_site_label_4
_geom_torsion
C11 C1 C2 C3 -176.57(18)
C24 C1 C2 C3 66.4(3)
C10 C1 C2 C3 -58.2(3)
C11 C1 C2 C17 -51.9(3)
C24 C1 C2 C17 -168.91(19)
C10 C1 C2 C17 66.5(3)
C17 C2 C3 C4 91.6(3)
C1 C2 C3 C4 -147.1(2)
C17 C2 C3 C8 -87.1(3)
C1 C2 C3 C8 34.2(3)
C8 C3 C4 C5 .8(4)
C2 C3 C4 C5 -178.0(3)
C3 C4 C5 C6 .0(4)
C4 C5 C6 C7 -1.4(5)
C5 C6 C7 C8 2.1(4)
C6 C7 C8 C3 -1.4(4)
C6 C7 C8 C9 -179.9(2)
C4 C3 C8 C7 -.1(3)
C2 C3 C8 C7 178.7(2)
C4 C3 C8 C9 178.4(2)
C2 C3 C8 C9 -2.9(3)
C7 C8 C9 C18 -61.3(3)
C3 C8 C9 C18 120.3(2)
C7 C8 C9 C10 175.1(2)
C3 C8 C9 C10 -3.4(3)
C8 C9 C10 C1 -23.2(3)
C18 C9 C10 C1 -149.2(2)
C11 C1 C10 C9 174.71(19)
C24 C1 C10 C9 -70.1(3)
C2 C1 C10 C9 54.2(3)
C12 O1 C11 O2 -177.2(2)
C12 O1 C11 C1 1.3(4)
C24 C1 C11 O2 -24.8(3)
C10 C1 C11 O2 94.8(3)
C2 C1 C11 O2 -145.7(3)
C24 C1 C11 O1 156.8(2)
C10 C1 C11 O1 -83.6(3)
C2 C1 C11 O1 35.9(3)
C11 O1 C12 C13 158.9(3)
C11 O1 C12 C17 -21.2(4)
C17 C12 C13 C14 .4(5)
O1 C12 C13 C14 -179.7(3)
C12 C13 C14 C15 .2(5)
C13 C14 C15 C16 -1.1(5)
C14 C15 C16 C17 1.4(5)
C13 C12 C17 C16 -.1(4)
O1 C12 C17 C16 -180.0(2)
C13 C12 C17 C2 179.9(3)
O1 C12 C17 C2 .0(4)
C15 C16 C17 C12 -.8(4)
C15 C16 C17 C2 179.2(3)
C3 C2 C17 C12 158.1(2)
C1 C2 C17 C12 35.9(3)
C3 C2 C17 C16 -21.8(3)
C1 C2 C17 C16 -144.1(3)
C8 C9 C18 C19 -32.0(4)
C10 C9 C18 C19 95.5(3)
C8 C9 C18 C23 153.0(3)
C10 C9 C18 C23 -79.5(3)
C23 C18 C19 C20 -.3(5)
C9 C18 C19 C20 -175.4(3)
C18 C19 C20 C21 .3(5)
C19 C20 C21 C22 -.3(6)
C20 C21 C22 C23 .2(5)
C21 C22 C23 C18 -.3(5)
C19 C18 C23 C22 .3(4)
C9 C18 C23 C22 175.5(3)
C25 O4 C24 O3 -10.3(4)
C25 O4 C24 C1 168.1(2)
C11 C1 C24 O3 108.2(3)
C10 C1 C24 O3 -8.3(3)
C2 C1 C24 O3 -131.4(3)
C11 C1 C24 O4 -70.2(2)
C10 C1 C24 O4 173.3(2)
C2 C1 C24 O4 50.2(3)
C24 O4 C25 C26 175.7(2)

loop_
_cod_related_entry_id
_cod_related_entry_database
_cod_related_entry_code
1 ChemSpider 21134957
